data_4086374
loop_
_publ_author_name
'Molitor, Sebastian'
'Schwarz, Christopher'
'Gessner, Viktoria H.'

_publ_section_title
;
 Mono- and Bis-Cyclometalated Palladium Complexes: Synthesis,
 Characterization, and Catalytic Activity
;
_journal_issue 2
_journal_name_full Organometallics
_journal_page_first 159
_journal_paper_doi 10.1021/acs.organomet.5b00903
_journal_volume 35
_journal_year 2016
_chemical_formula_sum 'C34 H35 I P2 Pd S Si'
_chemical_formula_weight 799.01
_chemical_name_systematic
;
 ?
;
_space_group_IT_number 2
_symmetry_cell_setting triclinic
_symmetry_space_group_name_Hall '-P 1'
_symmetry_space_group_name_H-M 'P -1'
_atom_sites_solution_hydrogens geom
_atom_sites_solution_primary direct
_atom_sites_solution_secondary difmap
_audit_creation_date 2015-10-19T10:19:58-00:00
_audit_creation_method 'WinGX routine CIF_UPDATE'
_cell_angle_alpha 89.3810(10)
_cell_angle_beta 74.2600(10)
_cell_angle_gamma 68.6350(10)
_cell_formula_units_Z 2
_cell_length_a 10.6034(3)
_cell_length_b 12.6786(4)
_cell_length_c 13.9842(4)
_cell_measurement_temperature 100(2)
_cell_volume 1676.99(9)
_computing_cell_refinement 'SAINTPLUS 8.18C (Bruker APEX2, 2011)'
_computing_data_collection 'SMART 5.622 (Bruker AXS, 2001)'
_computing_data_reduction 'SAINTPLUS 8.18C (Bruker APEX2, 2011)'
_computing_molecular_graphics 'Ortep-3 V1.08 (Farrugia, 2001)'
_computing_structure_refinement 'SHELXL-97 (Sheldrick, 2008)'
_computing_structure_solution 'SHELXS-97 (Sheldrick, 2008)'
_diffrn_ambient_temperature 100(2)
_diffrn_measured_fraction_theta_full 0.996
_diffrn_measured_fraction_theta_max 0.996
_diffrn_measurement_device_type 'Bruker APEX-CCD'
_diffrn_measurement_method omega-scans
_diffrn_radiation_monochromator graphite
_diffrn_radiation_type MoK\a
_diffrn_radiation_wavelength 0.71073
_diffrn_reflns_av_R_equivalents 0.0434
_diffrn_reflns_av_unetI/netI 0.0521
_diffrn_reflns_limit_h_max 13
_diffrn_reflns_limit_h_min -13
_diffrn_reflns_limit_k_max 15
_diffrn_reflns_limit_k_min -15
_diffrn_reflns_limit_l_max 17
_diffrn_reflns_limit_l_min -17
_diffrn_reflns_number 22547
_diffrn_reflns_theta_full 26.44
_diffrn_reflns_theta_max 26.44
_diffrn_reflns_theta_min 2.92
_exptl_absorpt_coefficient_mu 1.689
_exptl_absorpt_correction_T_max 0.8103
_exptl_absorpt_correction_T_min 0.6873
_exptl_absorpt_correction_type empirical
_exptl_absorpt_process_details 'Sadabs 2008 (Bruker AXS, 2008)'
_exptl_crystal_colour red
_exptl_crystal_density_diffrn 1.582
_exptl_crystal_density_method 'not measured'
_exptl_crystal_description block
_exptl_crystal_F_000 796
_exptl_crystal_size_max 0.24
_exptl_crystal_size_mid 0.16
_exptl_crystal_size_min 0.13
_refine_diff_density_max 0.622
_refine_diff_density_min -0.473
_refine_diff_density_rms 0.114
_refine_ls_extinction_method none
_refine_ls_goodness_of_fit_ref 1.017
_refine_ls_hydrogen_treatment riding
_refine_ls_matrix_type full
_refine_ls_number_parameters 364
_refine_ls_number_reflns 6903
_refine_ls_number_restraints 0
_refine_ls_restrained_S_all 1.017
_refine_ls_R_factor_all 0.0461
_refine_ls_R_factor_gt 0.0312
_refine_ls_shift/su_max 0.01
_refine_ls_shift/su_mean 0
_refine_ls_structure_factor_coef Fsqd
_refine_ls_weighting_details 'calc w=1/[\s^2^(Fo^2^)+(0.0221P)^2^+0.6265P] where P=(Fo^2^+2Fc^2^)/3'
_refine_ls_weighting_scheme calc
_refine_ls_wR_factor_gt 0.0568
_refine_ls_wR_factor_ref 0.0626
_reflns_number_gt 5499
_reflns_number_total 6903
_reflns_threshold_expression >2sigma(I)
_cod_data_source_file om5b00903_si_002.cif
_cod_data_source_block sad
_cod_depositor_comments 'Adding full bibliography for 4086366--4086378.cif.'
_cod_original_sg_symbol_H-M P-1
_cod_database_code 4086374

loop_
_symmetry_equiv_pos_as_xyz
'x, y, z'
'-x, -y, -z'

loop_
_atom_site_label
_atom_site_type_symbol
_atom_site_fract_x
_atom_site_fract_y
_atom_site_fract_z
_atom_site_U_iso_or_equiv
_atom_site_adp_type
_atom_site_occupancy
_atom_site_symmetry_multiplicity
_atom_site_calc_flag
_atom_site_refinement_flags
Pd1 Pd 0.77723(2) 0.25506(2) 0.279143(18) 0.01097(7) Uani 1 1 d .
S1 S 0.90768(9) 0.36254(7) 0.30338(6) 0.01521(18) Uani 1 1 d .
P1 P 1.00392(9) 0.21312(7) 0.35569(6) 0.01302(18) Uani 1 1 d .
C1 C 0.8607(3) 0.1683(3) 0.3942(2) 0.0134(7) Uani 1 1 d .
H1 H 0.8916 0.0839 0.382 0.016 Uiso 1 1 calc R
I2 I 0.66780(2) 0.105939(18) 0.256918(16) 0.01629(7) Uani 1 1 d .
P2 P 0.69896(9) 0.35440(7) 0.15302(6) 0.01159(18) Uani 1 1 d .
C2 C 0.6517(4) 0.3841(3) 0.5376(3) 0.0335(10) Uani 1 1 d .
H2A H 0.7258 0.4125 0.5385 0.05 Uiso 1 1 calc R
H2B H 0.5765 0.4097 0.6009 0.05 Uiso 1 1 calc R
H2C H 0.6124 0.4134 0.4825 0.05 Uiso 1 1 calc R
C3 C 0.5790(4) 0.1763(3) 0.5361(3) 0.0257(9) Uani 1 1 d .
H3A H 0.5215 0.2151 0.4926 0.039 Uiso 1 1 calc R
H3B H 0.5205 0.1941 0.6058 0.039 Uiso 1 1 calc R
H3C H 0.6164 0.0939 0.5183 0.039 Uiso 1 1 calc R
C4 C 0.8166(4) 0.1717(3) 0.6197(3) 0.0288(9) Uani 1 1 d .
H4A H 0.87 0.0895 0.6053 0.043 Uiso 1 1 calc R
H4B H 0.7448 0.1874 0.6846 0.043 Uiso 1 1 calc R
H4C H 0.8812 0.2102 0.6215 0.043 Uiso 1 1 calc R
C5 C 1.0835(3) 0.2337(3) 0.4500(2) 0.0129(7) Uani 1 1 d .
Si6 Si 0.72842(10) 0.22536(8) 0.52011(7) 0.0177(2) Uani 1 1 d .
C6 C 1.1761(4) 0.1394(3) 0.4815(3) 0.0203(8) Uani 1 1 d .
H6 H 1.2027 0.0655 0.4497 0.024 Uiso 1 1 calc R
C7 C 1.2291(4) 0.1528(3) 0.5586(3) 0.0230(8) Uani 1 1 d .
H7 H 1.2918 0.0883 0.5797 0.028 Uiso 1 1 calc R
C8 C 1.1909(4) 0.2598(3) 0.6049(2) 0.0215(8) Uani 1 1 d .
H8 H 1.2286 0.2692 0.6572 0.026 Uiso 1 1 calc R
C9 C 1.0981(4) 0.3530(3) 0.5755(3) 0.0236(8) Uani 1 1 d .
H9 H 1.0709 0.4264 0.6083 0.028 Uiso 1 1 calc R
C10 C 1.0439(4) 0.3403(3) 0.4979(2) 0.0189(8) Uani 1 1 d .
H10 H 0.9797 0.4049 0.478 0.023 Uiso 1 1 calc R
C11 C 1.1480(3) 0.1133(3) 0.2579(2) 0.0142(7) Uani 1 1 d .
C12 C 1.1230(3) 0.0378(3) 0.2005(2) 0.0150(7) Uani 1 1 d .
H12 H 1.0314 0.035 0.2151 0.018 Uiso 1 1 calc R
C13 C 1.2320(3) -0.0331(3) 0.1222(2) 0.0177(8) Uani 1 1 d .
H13 H 1.2149 -0.0846 0.0832 0.021 Uiso 1 1 calc R
C14 C 1.3656(4) -0.0294(3) 0.1003(3) 0.0208(8) Uani 1 1 d .
H14 H 1.4398 -0.0777 0.0461 0.025 Uiso 1 1 calc R
C15 C 1.3910(4) 0.0446(3) 0.1575(3) 0.0218(8) Uani 1 1 d .
H15 H 1.483 0.0465 0.1429 0.026 Uiso 1 1 calc R
C16 C 1.2832(3) 0.1162(3) 0.2360(2) 0.0184(8) Uani 1 1 d .
H16 H 1.3012 0.1671 0.2748 0.022 Uiso 1 1 calc R
C17 C 0.8131(3) 0.2884(3) 0.0292(2) 0.0119(7) Uani 1 1 d .
C18 C 0.9281(3) 0.1866(3) 0.0207(2) 0.0154(7) Uani 1 1 d .
H18 H 0.9437 0.1517 0.0791 0.018 Uiso 1 1 calc R
C19 C 1.0202(3) 0.1355(3) -0.0723(2) 0.0179(8) Uani 1 1 d .
H19 H 1.0985 0.0664 -0.0772 0.021 Uiso 1 1 calc R
C20 C 0.9975(3) 0.1855(3) -0.1571(3) 0.0181(8) Uani 1 1 d .
H20 H 1.0593 0.1499 -0.2208 0.022 Uiso 1 1 calc R
C21 C 0.8842(4) 0.2879(3) -0.1500(2) 0.0193(8) Uani 1 1 d .
H21 H 0.8696 0.3225 -0.2088 0.023 Uiso 1 1 calc R
C22 C 0.7926(3) 0.3394(3) -0.0571(2) 0.0154(7) Uani 1 1 d .
H22 H 0.7158 0.4095 -0.0524 0.019 Uiso 1 1 calc R
C23 C 0.6977(3) 0.5001(3) 0.1492(2) 0.0129(7) Uani 1 1 d .
C24 C 0.8273(3) 0.5128(3) 0.1193(2) 0.0168(7) Uani 1 1 d .
H24 H 0.9122 0.4474 0.0981 0.02 Uiso 1 1 calc R
C25 C 0.8335(4) 0.6200(3) 0.1203(2) 0.0184(8) Uani 1 1 d .
H25 H 0.9224 0.628 0.0995 0.022 Uiso 1 1 calc R
C26 C 0.7093(4) 0.7163(3) 0.1519(2) 0.0207(8) Uani 1 1 d .
H26 H 0.7133 0.7899 0.1537 0.025 Uiso 1 1 calc R
C27 C 0.5814(4) 0.7042(3) 0.1805(3) 0.0215(8) Uani 1 1 d .
H27 H 0.4967 0.7698 0.2009 0.026 Uiso 1 1 calc R
C28 C 0.5743(3) 0.5966(3) 0.1797(2) 0.0169(7) Uani 1 1 d .
H28 H 0.485 0.5893 0.2001 0.02 Uiso 1 1 calc R
C29 C 0.5195(3) 0.3710(3) 0.1576(2) 0.0134(7) Uani 1 1 d .
C30 C 0.4799(4) 0.3452(3) 0.0765(3) 0.0192(8) Uani 1 1 d .
H30 H 0.5482 0.3186 0.0132 0.023 Uiso 1 1 calc R
C31 C 0.3410(4) 0.3584(3) 0.0881(3) 0.0245(9) Uani 1 1 d .
H31 H 0.3149 0.3396 0.0326 0.029 Uiso 1 1 calc R
C32 C 0.2405(4) 0.3982(3) 0.1785(3) 0.0276(9) Uani 1 1 d .
H32 H 0.1449 0.4087 0.1853 0.033 Uiso 1 1 calc R
C33 C 0.2792(4) 0.4229(3) 0.2601(3) 0.0250(9) Uani 1 1 d .
H33 H 0.2102 0.4503 0.323 0.03 Uiso 1 1 calc R
C34 C 0.4181(3) 0.4078(3) 0.2498(3) 0.0188(8) Uani 1 1 d .
H34 H 0.4446 0.4227 0.3063 0.023 Uiso 1 1 calc R

loop_
_atom_site_aniso_label
_atom_site_aniso_U_11
_atom_site_aniso_U_22
_atom_site_aniso_U_33
_atom_site_aniso_U_23
_atom_site_aniso_U_13
_atom_site_aniso_U_12
Pd1 0.01176(13) 0.01253(14) 0.00999(14) 0.00028(10) -0.00453(10) -0.00508(10)
S1 0.0175(4) 0.0147(5) 0.0177(5) 0.0029(3) -0.0096(4) -0.0076(4)
P1 0.0149(4) 0.0128(5) 0.0136(5) 0.0010(3) -0.0075(4) -0.0053(4)
C1 0.0162(17) 0.0121(18) 0.0125(18) 0.0019(13) -0.0079(14) -0.0033(14)
I2 0.01884(12) 0.01514(13) 0.01819(13) 0.00079(9) -0.00770(9) -0.00837(9)
P2 0.0115(4) 0.0140(5) 0.0098(5) -0.0007(3) -0.0035(3) -0.0050(4)
C2 0.036(2) 0.025(2) 0.024(2) -0.0065(17) 0.0039(18) -0.0021(18)
C3 0.0200(19) 0.039(2) 0.018(2) -0.0022(16) -0.0025(16) -0.0128(17)
C4 0.031(2) 0.043(3) 0.016(2) 0.0043(17) -0.0060(17) -0.0199(19)
C5 0.0169(17) 0.0170(19) 0.0089(18) 0.0025(13) -0.0060(14) -0.0094(14)
Si6 0.0190(5) 0.0208(6) 0.0125(5) -0.0001(4) -0.0043(4) -0.0065(4)
C6 0.025(2) 0.018(2) 0.020(2) -0.0012(15) -0.0107(16) -0.0074(16)
C7 0.023(2) 0.023(2) 0.024(2) 0.0057(16) -0.0134(16) -0.0064(16)
C8 0.026(2) 0.035(2) 0.0122(19) 0.0014(15) -0.0091(16) -0.0181(18)
C9 0.033(2) 0.021(2) 0.018(2) -0.0037(15) -0.0071(17) -0.0119(17)
C10 0.0245(19) 0.0160(19) 0.019(2) 0.0013(14) -0.0119(16) -0.0072(16)
C11 0.0146(17) 0.0132(18) 0.0140(18) 0.0021(13) -0.0064(14) -0.0024(14)
C12 0.0125(17) 0.0169(19) 0.0178(19) 0.0029(14) -0.0051(14) -0.0076(14)
C13 0.0231(19) 0.0150(19) 0.0153(19) -0.0021(14) -0.0070(15) -0.0066(15)
C14 0.0177(18) 0.023(2) 0.017(2) 0.0010(15) -0.0010(15) -0.0055(16)
C15 0.0177(19) 0.031(2) 0.023(2) 0.0012(16) -0.0058(16) -0.0156(17)
C16 0.0183(18) 0.020(2) 0.020(2) 0.0024(15) -0.0086(15) -0.0080(15)
C17 0.0141(16) 0.0152(18) 0.0086(17) -0.0019(13) -0.0022(13) -0.0087(14)
C18 0.0182(18) 0.0173(19) 0.0135(19) 0.0004(14) -0.0062(14) -0.0086(15)
C19 0.0155(17) 0.0096(18) 0.024(2) -0.0055(14) -0.0001(15) -0.0036(14)
C20 0.0219(19) 0.020(2) 0.0149(19) -0.0041(14) 0.0032(15) -0.0165(16)
C21 0.027(2) 0.023(2) 0.0131(19) 0.0021(14) -0.0048(15) -0.0167(17)
C22 0.0149(17) 0.0145(18) 0.0181(19) 0.0008(14) -0.0052(14) -0.0065(14)
C23 0.0201(18) 0.0146(18) 0.0049(17) -0.0001(13) -0.0055(14) -0.0061(14)
C24 0.0195(18) 0.0182(19) 0.0113(18) 0.0003(14) -0.0058(14) -0.0044(15)
C25 0.0235(19) 0.026(2) 0.0161(19) 0.0056(15) -0.0111(15) -0.0170(17)
C26 0.032(2) 0.017(2) 0.019(2) 0.0023(14) -0.0086(16) -0.0135(17)
C27 0.027(2) 0.014(2) 0.019(2) 0.0002(14) -0.0064(16) -0.0033(16)
C28 0.0178(18) 0.019(2) 0.0124(19) 0.0021(14) -0.0020(14) -0.0070(15)
C29 0.0128(17) 0.0102(17) 0.0192(19) 0.0033(13) -0.0079(14) -0.0044(14)
C30 0.0187(18) 0.025(2) 0.018(2) 0.0051(15) -0.0065(15) -0.0125(16)
C31 0.026(2) 0.035(2) 0.024(2) 0.0144(17) -0.0147(17) -0.0199(18)
C32 0.0150(19) 0.033(2) 0.042(3) 0.0205(19) -0.0139(18) -0.0137(17)
C33 0.0166(19) 0.020(2) 0.030(2) 0.0043(16) 0.0013(16) -0.0040(16)
C34 0.0169(18) 0.019(2) 0.020(2) 0.0022(15) -0.0066(15) -0.0054(15)

loop_
_atom_type_symbol
_atom_type_description
_atom_type_scat_dispersion_real
_atom_type_scat_dispersion_imag
_atom_type_scat_source
C C 0.0033 0.0016 'International Tables Vol C Tables 4.2.6.8 and 6.1.1.4'
H H 0 0 'International Tables Vol C Tables 4.2.6.8 and 6.1.1.4'
Si Si 0.0817 0.0704 'International Tables Vol C Tables 4.2.6.8 and 6.1.1.4'
P P 0.1023 0.0942 'International Tables Vol C Tables 4.2.6.8 and 6.1.1.4'
S S 0.1246 0.1234 'International Tables Vol C Tables 4.2.6.8 and 6.1.1.4'
Pd Pd -0.9988 1.0072 'International Tables Vol C Tables 4.2.6.8 and 6.1.1.4'
I I -0.4742 1.8119 'International Tables Vol C Tables 4.2.6.8 and 6.1.1.4'

loop_
_geom_angle_atom_site_label_1
_geom_angle_atom_site_label_2
_geom_angle_atom_site_label_3
_geom_angle
C1 Pd1 P2 175.96(9)
C1 Pd1 S1 80.16(9)
P2 Pd1 S1 95.97(3)
C1 Pd1 I2 92.09(9)
P2 Pd1 I2 91.65(2)
S1 Pd1 I2 170.24(2)
C1 Pd1 P1 39.48(8)
P2 Pd1 P1 136.54(3)
S1 Pd1 P1 45.91(3)
I2 Pd1 P1 124.62(2)
P1 S1 Pd1 77.94(4)
C1 P1 C5 117.32(15)
C1 P1 C11 111.40(15)
C5 P1 C11 105.44(15)
C1 P1 S1 99.49(11)
C5 P1 S1 111.52(11)
C11 P1 S1 111.82(11)
C1 P1 Pd1 50.86(10)
C5 P1 Pd1 152.83(11)
C11 P1 Pd1 101.72(10)
S1 P1 Pd1 56.15(3)
P1 C1 Si6 119.34(18)
P1 C1 Pd1 89.66(13)
Si6 C1 Pd1 110.18(15)
C29 P2 C17 107.68(15)
C29 P2 C23 104.55(14)
C17 P2 C23 101.96(14)
C29 P2 Pd1 113.58(11)
C17 P2 Pd1 112.37(11)
C23 P2 Pd1 115.69(10)
C10 C5 C6 119.2(3)
C10 C5 P1 120.8(2)
C6 C5 P1 119.7(2)
C3 Si6 C2 107.34(18)
C3 Si6 C4 108.74(17)
C2 Si6 C4 108.69(18)
C3 Si6 C1 110.30(15)
C2 Si6 C1 112.49(16)
C4 Si6 C1 109.20(15)
C7 C6 C5 120.4(3)
C8 C7 C6 120.0(3)
C9 C8 C7 120.0(3)
C8 C9 C10 120.5(3)
C5 C10 C9 119.9(3)
C12 C11 C16 119.5(3)
C12 C11 P1 120.4(2)
C16 C11 P1 120.0(3)
C13 C12 C11 119.9(3)
C14 C13 C12 120.4(3)
C15 C14 C13 119.8(3)
C14 C15 C16 120.5(3)
C15 C16 C11 119.9(3)
C22 C17 C18 119.0(3)
C22 C17 P2 121.9(2)
C18 C17 P2 119.1(2)
C19 C18 C17 120.8(3)
C20 C19 C18 119.8(3)
C19 C20 C21 120.3(3)
C22 C21 C20 120.0(3)
C21 C22 C17 120.1(3)
C24 C23 C28 119.1(3)
C24 C23 P2 117.9(2)
C28 C23 P2 123.0(3)
C25 C24 C23 120.6(3)
C24 C25 C26 120.0(3)
C27 C26 C25 119.6(3)
C26 C27 C28 120.8(3)
C23 C28 C27 120.0(3)
C34 C29 C30 118.8(3)
C34 C29 P2 116.8(2)
C30 C29 P2 124.3(3)
C31 C30 C29 120.0(3)
C32 C31 C30 120.9(3)
C31 C32 C33 119.6(3)
C34 C33 C32 120.0(3)
C33 C34 C29 120.7(3)

loop_
_geom_bond_atom_site_label_1
_geom_bond_atom_site_label_2
_geom_bond_distance
Pd1 C1 2.147(3)
Pd1 P2 2.3175(9)
Pd1 S1 2.3502(8)
Pd1 I2 2.6122(3)
Pd1 P1 2.7675(9)
S1 P1 2.0327(12)
P1 C1 1.760(3)
P1 C5 1.815(3)
P1 C11 1.817(3)
C1 Si6 1.881(3)
P2 C29 1.820(3)
P2 C17 1.822(3)
P2 C23 1.842(3)
C2 Si6 1.866(4)
C3 Si6 1.863(3)
C4 Si6 1.871(4)
C5 C10 1.379(4)
C5 C6 1.399(4)
C6 C7 1.383(5)
C7 C8 1.378(5)
C8 C9 1.377(5)
C9 C10 1.394(5)
C11 C12 1.395(4)
C11 C16 1.396(4)
C12 C13 1.387(4)
C13 C14 1.385(4)
C14 C15 1.382(5)
C15 C16 1.386(5)
C17 C22 1.395(4)
C17 C18 1.395(4)
C18 C19 1.389(4)
C19 C20 1.377(5)
C20 C21 1.393(5)
C21 C22 1.389(4)
C23 C24 1.392(4)
C23 C28 1.391(4)
C24 C25 1.385(4)
C25 C26 1.394(5)
C26 C27 1.371(5)
C27 C28 1.393(4)
C29 C34 1.390(4)
C29 C30 1.391(4)
C30 C31 1.384(5)
C31 C32 1.372(5)
C32 C33 1.387(5)
C33 C34 1.381(5)
